data_7112094
loop_
_publ_author_name
'Hao Zhang'
'Qiong Hu'
'Lidong Li'
'Yimin Hu'
'Pingping Zhou'
'Xiaorong Zhang'
'Haifeng Xie'
'Fei Yin'
'Yadong Hu'
'Shaowu Wang'

_publ_section_title
;
 Convenient one-step construction of yne-functionalized aryl halides
 through domino cyclization from tetraynes
;
_journal_name_full Chem.Commun.
_journal_page_first 3335
_journal_paper_doi 10.1039/c3cc47707j
_journal_volume 50
_journal_year 2014
_chemical_formula_sum 'C29 H25 Br O4'
_chemical_formula_weight 517.40
_chemical_name_systematic
;
?
;
_space_group_IT_number 14
_symmetry_space_group_name_Hall '-P 2yn'
_symmetry_space_group_name_H-M 'P 1 21/n 1'
_atom_sites_solution_hydrogens geom
_atom_sites_solution_primary direct
_atom_sites_solution_secondary difmap
_audit_creation_method SHELXL-97
_cell_angle_alpha 90.00
_cell_angle_beta 98.9120(10)
_cell_angle_gamma 90.00
_cell_formula_units_Z 4
_cell_length_a 14.1122(15)
_cell_length_b 10.9377(11)
_cell_length_c 16.8822(17)
_cell_measurement_temperature 293(2)
_cell_volume 2574.4(5)
_computing_structure_refinement 'SHELXL-97 (Sheldrick, 1997)'
_computing_structure_solution 'SHELXS-97 (Sheldrick, 1990)'
_diffrn_ambient_temperature 293(2)
_diffrn_measured_fraction_theta_full 0.991
_diffrn_measured_fraction_theta_max 0.991
_diffrn_radiation_monochromator graphite
_diffrn_radiation_source 'fine-focus sealed tube'
_diffrn_radiation_type MoK\a
_diffrn_radiation_wavelength 0.71073
_diffrn_reflns_av_R_equivalents 0.0443
_diffrn_reflns_av_sigmaI/netI 0.0421
_diffrn_reflns_limit_h_max 18
_diffrn_reflns_limit_h_min -18
_diffrn_reflns_limit_k_max 14
_diffrn_reflns_limit_k_min -14
_diffrn_reflns_limit_l_max 21
_diffrn_reflns_limit_l_min -21
_diffrn_reflns_number 21791
_diffrn_reflns_theta_full 27.63
_diffrn_reflns_theta_max 27.63
_diffrn_reflns_theta_min 2.04
_exptl_absorpt_coefficient_mu 1.628
_exptl_absorpt_correction_T_max 0.6496
_exptl_absorpt_correction_T_min 0.6238
_exptl_crystal_density_diffrn 1.335
_exptl_crystal_density_method 'not measured'
_exptl_crystal_F_000 1064
_exptl_crystal_size_max 0.32
_exptl_crystal_size_mid 0.30
_exptl_crystal_size_min 0.29
_refine_diff_density_max 0.364
_refine_diff_density_min -0.286
_refine_diff_density_rms 0.046
_refine_ls_extinction_method none
_refine_ls_goodness_of_fit_ref 1.012
_refine_ls_hydrogen_treatment mixed
_refine_ls_matrix_type full
_refine_ls_number_parameters 324
_refine_ls_number_reflns 5927
_refine_ls_number_restraints 0
_refine_ls_restrained_S_all 1.012
_refine_ls_R_factor_all 0.0935
_refine_ls_R_factor_gt 0.0454
_refine_ls_shift/su_max 0.020
_refine_ls_shift/su_mean 0.001
_refine_ls_structure_factor_coef Fsqd
_refine_ls_weighting_details 'calc w=1/[\s^2^(Fo^2^)+(0.0738P)^2^+0.4211P] where P=(Fo^2^+2Fc^2^)/3'
_refine_ls_weighting_scheme calc
_refine_ls_wR_factor_gt 0.1216
_refine_ls_wR_factor_ref 0.1465
_reflns_number_gt 3341
_reflns_number_total 5927
_reflns_threshold_expression >2sigma(I)
_cod_data_source_file c3cc47707j2.cif
_cod_data_source_block 110922a_0m
_cod_database_code 7112094

loop_
_symmetry_equiv_pos_as_xyz
'x, y, z'
'-x+1/2, y+1/2, -z+1/2'
'-x, -y, -z'
'x-1/2, -y-1/2, z-1/2'

loop_
_atom_site_label
_atom_site_type_symbol
_atom_site_fract_x
_atom_site_fract_y
_atom_site_fract_z
_atom_site_U_iso_or_equiv
_atom_site_adp_type
_atom_site_occupancy
_atom_site_symmetry_multiplicity
_atom_site_calc_flag
_atom_site_refinement_flags
_atom_site_disorder_assembly
_atom_site_disorder_group
Br1 Br 0.69263(2) 0.83797(3) 0.08082(2) 0.08541(18) Uani 1 1 d . . .
C1 C 0.06618(16) 1.1376(2) 0.07149(11) 0.0834(9) Uani 1 1 d G . .
H1 H 0.0781 1.0978 0.0254 0.100 Uiso 1 1 calc R . .
C2 C -0.02233(14) 1.1924(3) 0.07328(15) 0.1067(13) Uani 1 1 d G . .
H2 H -0.0696 1.1893 0.0283 0.128 Uiso 1 1 calc R . .
C3 C -0.04019(13) 1.2518(2) 0.14223(19) 0.1105(14) Uani 1 1 d G . .
H3 H -0.0994 1.2885 0.1434 0.133 Uiso 1 1 calc R . .
C4 C 0.03046(19) 1.2564(2) 0.20940(15) 0.1063(12) Uani 1 1 d G . .
H4 H 0.0185 1.2962 0.2555 0.128 Uiso 1 1 calc R . .
C5 C 0.11896(15) 1.2016(2) 0.20762(11) 0.0839(9) Uani 1 1 d G . .
H5 H 0.1662 1.2047 0.2526 0.101 Uiso 1 1 calc R . .
C6 C 0.13683(12) 1.14220(18) 0.13866(12) 0.0623(7) Uani 1 1 d G . .
C7 C 0.2282(2) 1.0866(3) 0.13627(17) 0.0658(7) Uani 1 1 d . . .
C8 C 0.3057(2) 1.0459(3) 0.13326(17) 0.0664(7) Uani 1 1 d . . .
C9 C 0.39793(19) 0.9973(3) 0.12458(16) 0.0611(7) Uani 1 1 d . . .
C10 C 0.4847(2) 1.0469(3) 0.16545(16) 0.0613(7) Uani 1 1 d . . .
C11 C 0.57106(19) 0.9974(3) 0.15142(16) 0.0628(7) Uani 1 1 d . . .
H11 H 0.6285 1.0308 0.1767 0.075 Uiso 1 1 calc R . .
C12 C 0.57262(18) 0.8991(3) 0.10037(16) 0.0603(7) Uani 1 1 d . . .
C13 C 0.48884(19) 0.8465(2) 0.06232(16) 0.0585(7) Uani 1 1 d . . .
C14 C 0.40282(18) 0.8975(3) 0.07438(16) 0.0606(7) Uani 1 1 d . . .
C15 C 0.48572(16) 1.14990(16) 0.22416(10) 0.0673(8) Uani 1 1 d G . .
C16 C 0.43082(16) 1.25438(19) 0.20516(11) 0.0810(9) Uani 1 1 d G . .
H16 H 0.3930 1.2616 0.1551 0.097 Uiso 1 1 calc R . .
C17 C 0.43241(19) 1.34811(17) 0.26095(15) 0.1027(12) Uani 1 1 d G . .
H17 H 0.3957 1.4180 0.2482 0.123 Uiso 1 1 calc R . .
C18 C 0.4889(2) 1.3374(2) 0.33575(13) 0.1094(14) Uani 1 1 d G . .
H18 H 0.4900 1.4001 0.3731 0.131 Uiso 1 1 calc R . .
C19 C 0.54382(19) 1.2329(2) 0.35475(10) 0.1023(12) Uani 1 1 d G . .
H19 H 0.5816 1.2257 0.4048 0.123 Uiso 1 1 calc R . .
C20 C 0.54223(16) 1.13915(18) 0.29895(12) 0.0831(9) Uani 1 1 d G . .
H20 H 0.5790 1.0693 0.3117 0.100 Uiso 1 1 calc R . .
C21 C 0.3198(2) 0.8324(3) 0.0260(2) 0.0756(8) Uani 1 1 d . . .
H21A H 0.2900 0.8830 -0.0182 0.091 Uiso 1 1 calc R . .
H21B H 0.2719 0.8107 0.0591 0.091 Uiso 1 1 calc R . .
C22 C 0.3646(2) 0.7170(3) -0.00534(17) 0.0675(7) Uani 1 1 d . . .
C23 C 0.4743(2) 0.7385(3) 0.00729(17) 0.0706(8) Uani 1 1 d . . .
H23A H 0.5084 0.6676 0.0316 0.085 Uiso 1 1 calc R . .
H23B H 0.4962 0.7561 -0.0432 0.085 Uiso 1 1 calc R . .
C24 C 0.3273(2) 0.6964(3) -0.0934(2) 0.0728(8) Uani 1 1 d . A .
C25 C 0.3228(8) 0.5750(14) -0.2036(9) 0.078(3) Uani 0.584(18) 1 d P A 1
H25A H 0.3479 0.6394 -0.2340 0.094 Uiso 0.584(18) 1 calc PR A 1
H25B H 0.2534 0.5757 -0.2154 0.094 Uiso 0.584(18) 1 calc PR A 1
C26 C 0.3626(15) 0.4507(16) -0.2230(11) 0.111(4) Uani 0.584(18) 1 d P A 1
H26A H 0.4313 0.4519 -0.2105 0.166 Uiso 0.584(18) 1 calc PR A 1
H26B H 0.3439 0.4333 -0.2790 0.166 Uiso 0.584(18) 1 calc PR A 1
H26C H 0.3377 0.3886 -0.1917 0.166 Uiso 0.584(18) 1 calc PR A 1
C25' C 0.342(3) 0.538(3) -0.2011(17) 0.161(13) Uani 0.416(18) 1 d P A 2
H25C H 0.2861 0.5755 -0.2320 0.193 Uiso 0.416(18) 1 calc PR A 2
H25D H 0.3972 0.5603 -0.2261 0.193 Uiso 0.416(18) 1 calc PR A 2
C26' C 0.333(3) 0.437(3) -0.204(2) 0.22(2) Uani 0.416(18) 1 d P A 2
H26D H 0.3812 0.3988 -0.1656 0.326 Uiso 0.416(18) 1 calc PR A 2
H26E H 0.3406 0.4092 -0.2572 0.326 Uiso 0.416(18) 1 calc PR A 2
H26F H 0.2707 0.4152 -0.1936 0.326 Uiso 0.416(18) 1 calc PR A 2
C27 C 0.3396(3) 0.6044(3) 0.0421(2) 0.0826(9) Uani 1 1 d . A .
C28 C 0.210(2) 0.470(3) 0.0564(19) 0.149(12) Uani 0.584(18) 1 d P A 1
H28A H 0.2620 0.4150 0.0770 0.178 Uiso 0.584(18) 1 calc PR A 1
H28B H 0.1650 0.4282 0.0167 0.178 Uiso 0.584(18) 1 calc PR A 1
C29 C 0.1637(13) 0.5192(12) 0.1210(13) 0.192(8) Uani 0.584(18) 1 d P A 1
H29A H 0.1320 0.5946 0.1039 0.288 Uiso 0.584(18) 1 calc PR A 1
H29B H 0.2110 0.5339 0.1674 0.288 Uiso 0.584(18) 1 calc PR A 1
H29C H 0.1174 0.4613 0.1341 0.288 Uiso 0.584(18) 1 calc PR A 1
C28' C 0.209(3) 0.482(3) 0.071(3) 0.122(11) Uani 0.416(18) 1 d P A 2
H28C H 0.2408 0.4043 0.0648 0.146 Uiso 0.416(18) 1 calc PR A 2
H28D H 0.2187 0.5027 0.1278 0.146 Uiso 0.416(18) 1 calc PR A 2
C29' C 0.1152(14) 0.4754(15) 0.0416(15) 0.168(9) Uani 0.416(18) 1 d P A 2
H29D H 0.0843 0.5501 0.0531 0.252 Uiso 0.416(18) 1 calc PR A 2
H29E H 0.0867 0.4081 0.0658 0.252 Uiso 0.416(18) 1 calc PR A 2
H29F H 0.1075 0.4636 -0.0154 0.252 Uiso 0.416(18) 1 calc PR A 2
O1 O 0.28050(18) 0.7673(2) -0.13665(14) 0.0957(7) Uani 1 1 d . . .
O2 O 0.3559(2) 0.5903(2) -0.11684(13) 0.0991(8) Uani 1 1 d . . .
O3 O 0.3929(2) 0.5515(3) 0.09022(18) 0.1261(11) Uani 1 1 d . . .
O4 O 0.2471(2) 0.5804(3) 0.02309(18) 0.1117(9) Uani 1 1 d . . .

loop_
_atom_site_aniso_label
_atom_site_aniso_U_11
_atom_site_aniso_U_22
_atom_site_aniso_U_33
_atom_site_aniso_U_23
_atom_site_aniso_U_13
_atom_site_aniso_U_12
Br1 0.0562(2) 0.1009(3) 0.0999(3) 0.00067(18) 0.01446(17) 0.01142(15)
C1 0.072(2) 0.096(2) 0.080(2) 0.0032(18) 0.0060(17) 0.0093(17)
C2 0.071(2) 0.116(3) 0.126(3) 0.016(3) -0.006(2) 0.007(2)
C3 0.065(2) 0.106(3) 0.165(4) 0.015(3) 0.032(3) 0.018(2)
C4 0.097(3) 0.112(3) 0.119(3) -0.018(2) 0.044(3) 0.019(2)
C5 0.078(2) 0.097(2) 0.078(2) -0.0111(18) 0.0147(17) 0.0104(18)
C6 0.0581(16) 0.0629(17) 0.0673(18) 0.0072(13) 0.0144(14) 0.0026(12)
C7 0.0624(17) 0.0735(18) 0.0626(17) -0.0002(14) 0.0129(14) 0.0034(14)
C8 0.0639(18) 0.0741(18) 0.0609(17) -0.0004(14) 0.0089(14) 0.0049(15)
C9 0.0572(15) 0.0674(17) 0.0587(16) 0.0051(14) 0.0090(12) 0.0064(13)
C10 0.0620(16) 0.0648(17) 0.0560(16) 0.0033(13) 0.0058(13) 0.0009(13)
C11 0.0543(15) 0.0709(17) 0.0605(17) 0.0030(14) 0.0006(13) -0.0048(13)
C12 0.0490(14) 0.0713(17) 0.0605(16) 0.0085(14) 0.0076(12) 0.0067(13)
C13 0.0527(15) 0.0698(17) 0.0520(15) 0.0023(13) 0.0055(12) 0.0060(12)
C14 0.0528(15) 0.0703(17) 0.0569(16) 0.0013(14) 0.0027(12) 0.0033(13)
C15 0.0710(19) 0.0669(18) 0.0639(18) -0.0017(14) 0.0098(15) -0.0049(14)
C16 0.093(2) 0.074(2) 0.074(2) -0.0027(17) 0.0096(17) 0.0069(18)
C17 0.128(4) 0.077(2) 0.101(3) -0.015(2) 0.012(3) 0.013(2)
C18 0.143(4) 0.089(3) 0.093(3) -0.025(2) 0.011(3) 0.002(2)
C19 0.130(3) 0.104(3) 0.069(2) -0.013(2) 0.002(2) -0.011(3)
C20 0.094(3) 0.083(2) 0.068(2) -0.0038(17) 0.0018(18) 0.0029(18)
C21 0.0556(17) 0.087(2) 0.080(2) -0.0122(16) -0.0035(15) 0.0055(15)
C22 0.0606(17) 0.0801(19) 0.0586(17) -0.0064(15) -0.0006(13) 0.0019(15)
C23 0.0615(17) 0.086(2) 0.0615(17) -0.0078(15) 0.0021(13) 0.0085(15)
C24 0.0669(19) 0.082(2) 0.067(2) -0.0012(17) 0.0008(16) -0.0119(16)
C25 0.080(4) 0.085(7) 0.062(5) -0.019(4) -0.013(3) -0.004(4)
C26 0.157(9) 0.087(8) 0.087(8) -0.034(7) 0.016(6) -0.009(7)
C25' 0.28(3) 0.13(2) 0.070(10) -0.019(12) 0.015(14) 0.03(2)
C26' 0.37(5) 0.14(2) 0.110(19) 0.011(14) -0.07(2) -0.11(2)
C27 0.086(2) 0.095(2) 0.066(2) 0.0081(18) 0.0103(18) 0.008(2)
C28 0.136(18) 0.17(2) 0.139(14) 0.052(12) 0.011(12) -0.008(12)
C29 0.216(17) 0.158(10) 0.228(18) 0.016(11) 0.115(15) -0.027(10)
C28' 0.15(2) 0.083(10) 0.15(2) 0.032(11) 0.09(2) -0.019(10)
C29' 0.156(16) 0.130(12) 0.21(2) 0.037(12) 0.016(13) -0.072(11)
O1 0.0889(16) 0.1116(18) 0.0773(15) 0.0170(14) -0.0162(13) 0.0004(15)
O2 0.134(2) 0.0936(17) 0.0638(14) -0.0141(12) -0.0020(14) 0.0023(16)
O3 0.114(2) 0.150(3) 0.109(2) 0.0581(19) -0.0005(17) 0.0155(19)
O4 0.0909(19) 0.121(2) 0.122(2) 0.0450(17) 0.0123(16) -0.0173(16)

loop_
_atom_type_symbol
_atom_type_description
_atom_type_scat_dispersion_real
_atom_type_scat_dispersion_imag
_atom_type_scat_source
C C 0.0033 0.0016 'International Tables Vol C Tables 4.2.6.8 and 6.1.1.4'
H H 0.0000 0.0000 'International Tables Vol C Tables 4.2.6.8 and 6.1.1.4'
O O 0.0106 0.0060 'International Tables Vol C Tables 4.2.6.8 and 6.1.1.4'
Br Br -0.2901 2.4595 'International Tables Vol C Tables 4.2.6.8 and 6.1.1.4'

loop_
_geom_angle_atom_site_label_1
_geom_angle_atom_site_label_2
_geom_angle_atom_site_label_3
_geom_angle
C2 C1 C6 120.0
C2 C1 H1 120.0
C6 C1 H1 120.0
C3 C2 C1 120.0
C3 C2 H2 120.0
C1 C2 H2 120.0
C2 C3 C4 120.0
C2 C3 H3 120.0
C4 C3 H3 120.0
C5 C4 C3 120.0
C5 C4 H4 120.0
C3 C4 H4 120.0
C4 C5 C6 120.0
C4 C5 H5 120.0
C6 C5 H5 120.0
C5 C6 C1 120.0
C5 C6 C7 120.21(18)
C1 C6 C7 119.78(18)
C8 C7 C6 176.8(3)
C7 C8 C9 176.6(3)
C14 C9 C10 118.5(2)
C14 C9 C8 119.0(3)
C10 C9 C8 122.6(3)
C11 C10 C9 118.9(3)
C11 C10 C15 119.2(2)
C9 C10 C15 121.9(2)
C12 C11 C10 120.7(3)
C12 C11 H11 119.7
C10 C11 H11 119.7
C11 C12 C13 121.3(2)
C11 C12 Br1 119.0(2)
C13 C12 Br1 119.7(2)
C14 C13 C12 118.2(3)
C14 C13 C23 111.8(2)
C12 C13 C23 130.0(2)
C13 C14 C9 122.4(3)
C13 C14 C21 111.0(3)
C9 C14 C21 126.6(2)
C16 C15 C20 120.0
C16 C15 C10 121.15(16)
C20 C15 C10 118.85(16)
C15 C16 C17 120.0
C15 C16 H16 120.0
C17 C16 H16 120.0
C18 C17 C16 120.0
C18 C17 H17 120.0
C16 C17 H17 120.0
C17 C18 C19 120.0
C17 C18 H18 120.0
C19 C18 H18 120.0
C20 C19 C18 120.0
C20 C19 H19 120.0
C18 C19 H19 120.0
C19 C20 C15 120.0
C19 C20 H20 120.0
C15 C20 H20 120.0
C14 C21 C22 104.3(2)
C14 C21 H21A 110.9
C22 C21 H21A 110.9
C14 C21 H21B 110.9
C22 C21 H21B 110.9
H21A C21 H21B 108.9
C24 C22 C27 108.6(3)
C24 C22 C21 111.0(3)
C27 C22 C21 109.7(3)
C24 C22 C23 110.3(3)
C27 C22 C23 110.8(3)
C21 C22 C23 106.4(2)
C13 C23 C22 104.1(2)
C13 C23 H23A 110.9
C22 C23 H23A 110.9
C13 C23 H23B 110.9
C22 C23 H23B 110.9
H23A C23 H23B 108.9
O1 C24 O2 124.0(3)
O1 C24 C22 125.4(3)
O2 C24 C22 110.6(3)
O2 C25 C26 104.1(11)
O2 C25 H25A 110.9
C26 C25 H25A 110.9
O2 C25 H25B 110.9
C26 C25 H25B 110.9
H25A C25 H25B 108.9
C26' C25' O2 115(3)
C26' C25' H25C 108.6
O2 C25' H25C 108.6
C26' C25' H25D 108.6
O2 C25' H25D 108.6
H25C C25' H25D 107.5
C25' C26' H26D 109.5
C25' C26' H26E 109.5
H26D C26' H26E 109.5
C25' C26' H26F 109.5
H26D C26' H26F 109.5
H26E C26' H26F 109.5
O3 C27 O4 125.1(4)
O3 C27 C22 125.6(4)
O4 C27 C22 109.2(3)
O4 C28 C29 102(2)
O4 C28 H28A 111.3
C29 C28 H28A 111.3
O4 C28 H28B 111.3
C29 C28 H28B 111.3
H28A C28 H28B 109.2
C29' C28' O4 104(3)
C29' C28' H28C 110.9
O4 C28' H28C 110.9
C29' C28' H28D 110.9
O4 C28' H28D 110.9
H28C C28' H28D 108.9
C28' C29' H29D 109.5
C28' C29' H29E 109.5
H29D C29' H29E 109.5
C28' C29' H29F 109.5
H29D C29' H29F 109.5
H29E C29' H29F 109.5
C24 O2 C25 109.6(6)
C24 O2 C25' 128.1(11)
C25 O2 C25' 18.7(14)
C27 O4 C28 117.8(13)
C27 O4 C28' 115.6(17)
C28 O4 C28' 11(3)

loop_
_geom_bond_atom_site_label_1
_geom_bond_atom_site_label_2
_geom_bond_distance
Br1 C12 1.897(3)
C1 C2 1.3900
C1 C6 1.3900
C1 H1 0.9300
C2 C3 1.3900
C2 H2 0.9300
C3 C4 1.3900
C3 H3 0.9300
C4 C5 1.3900
C4 H4 0.9300
C5 C6 1.3900
C5 H5 0.9300
C6 C7 1.433(3)
C7 C8 1.188(4)
C8 C9 1.434(4)
C9 C14 1.391(4)
C9 C10 1.417(4)
C10 C11 1.387(4)
C10 C15 1.499(3)
C11 C12 1.380(4)
C11 H11 0.9300
C12 C13 1.381(4)
C13 C14 1.380(4)
C13 C23 1.497(4)
C14 C21 1.501(4)
C15 C16 1.3900
C15 C20 1.3900
C16 C17 1.3900
C16 H16 0.9300
C17 C18 1.3900
C17 H17 0.9300
C18 C19 1.3900
C18 H18 0.9300
C19 C20 1.3900
C19 H19 0.9300
C20 H20 0.9300
C21 C22 1.542(4)
C21 H21A 0.9700
C21 H21B 0.9700
C22 C24 1.515(4)
C22 C27 1.540(5)
C22 C23 1.547(4)
C23 H23A 0.9700
C23 H23B 0.9700
C24 O1 1.192(4)
C24 O2 1.309(4)
C25 O2 1.476(14)
C25 C26 1.526(18)
C25 H25A 0.9700
C25 H25B 0.9700
C26 H26A 0.9600
C26 H26B 0.9600
C26 H26C 0.9600
C25' C26' 1.11(4)
C25' O2 1.52(3)
C25' H25C 0.9700
C25' H25D 0.9700
C26' H26D 0.9600
C26' H26E 0.9600
C26' H26F 0.9600
C27 O3 1.170(4)
C27 O4 1.321(4)
C28 O4 1.46(3)
C28 C29 1.46(3)
C28 H28A 0.9700
C28 H28B 0.9700
C29 H29A 0.9600
C29 H29B 0.9600
C29 H29C 0.9600
C28' C29' 1.35(5)
C28' O4 1.50(2)
C28' H28C 0.9700
C28' H28D 0.9700
C29' H29D 0.9600
C29' H29E 0.9600
C29' H29F 0.9600
